data_2222370
loop_
_publ_author_name
'\"Ozel G\"uven, \"Ozden'
'Erdo\(gan, Taner'
'Coles, Simon J.'
'H\"okelek, Tuncer'

_publ_section_title
;
 2-(1<i>H</i>-Benzimidazol-1-yl)-1-(2-furyl)ethanone
 <i>O</i>-isopropyloxime
;
_journal_coeditor_code IM2123
_journal_issue 7
_journal_name_full 'Acta Crystallographica Section E'
_journal_page_first o1604
_journal_page_last o1605
_journal_paper_doi 10.1107/S1600536809022302
_journal_volume 65
_journal_year 2009
_chemical_formula_iupac 'C16 H17 N3 O2'
_chemical_formula_moiety 'C16 H17 N3 O2'
_chemical_formula_sum 'C16 H17 N3 O2'
_chemical_formula_weight 283.33
_chemical_name_systematic
;
2-(1<i>H</i>-Benzimidazol-1-yl)-1-(2-furyl)ethanone <i>O</i>-isopropyloxime
;
_space_group_IT_number 14
_symmetry_cell_setting monoclinic
_symmetry_space_group_name_Hall '-P 2ybc'
_symmetry_space_group_name_H-M 'P 1 21/c 1'
_atom_sites_solution_hydrogens geom
_atom_sites_solution_primary direct
_atom_sites_solution_secondary difmap
_audit_creation_method SHELXL-97
_cell_angle_alpha 90.00
_cell_angle_beta 111.8820(10)
_cell_angle_gamma 90.00
_cell_formula_units_Z 4
_cell_length_a 8.4290(2)
_cell_length_b 17.7606(3)
_cell_length_c 10.6017(2)
_cell_measurement_reflns_used 3444
_cell_measurement_temperature 120(2)
_cell_measurement_theta_max 27.485
_cell_measurement_theta_min 2.910
_cell_volume 1472.77(5)
_computing_cell_refinement 'DENZO (Otwinowski & Minor, 1997) and COLLECT (Hooft, 1998)'
_computing_data_collection 'COLLECT (Hooft, 1998)'
_computing_data_reduction 'DENZO (Otwinowski & Minor, 1997) and COLLECT (Hooft, 1998)'
_computing_molecular_graphics 'ORTEP-3 for Windows (Farrugia, 1997)'
_computing_publication_material 'WinGX (Farrugia, 1999) and PLATON (Spek, 2009)'
_computing_structure_refinement 'SHELXL97 (Sheldrick, 2008)'
_computing_structure_solution 'SHELXS97 (Sheldrick, 2008)'
_diffrn_ambient_temperature 120(2)
_diffrn_detector_area_resol_mean 9.091
_diffrn_measured_fraction_theta_full 0.995
_diffrn_measured_fraction_theta_max 0.995
_diffrn_measurement_device_type 'Bruker--Nonius KappaCCD'
_diffrn_measurement_method '\f and \w'
_diffrn_radiation_monochromator graphite
_diffrn_radiation_source 'fine-focus sealed tube'
_diffrn_radiation_type MoK\a
_diffrn_radiation_wavelength 0.71073
_diffrn_reflns_av_R_equivalents 0.0351
_diffrn_reflns_av_sigmaI/netI 0.0253
_diffrn_reflns_limit_h_max 10
_diffrn_reflns_limit_h_min -10
_diffrn_reflns_limit_k_max 23
_diffrn_reflns_limit_k_min -23
_diffrn_reflns_limit_l_max 12
_diffrn_reflns_limit_l_min -13
_diffrn_reflns_number 20597
_diffrn_reflns_theta_full 27.51
_diffrn_reflns_theta_max 27.51
_diffrn_reflns_theta_min 3.09
_exptl_absorpt_coefficient_mu 0.086
_exptl_absorpt_correction_T_max 0.9792
_exptl_absorpt_correction_T_min 0.9662
_exptl_absorpt_correction_type multi-scan
_exptl_absorpt_process_details '(SADABS; Sheldrick, 2007)'
_exptl_crystal_colour yellow
_exptl_crystal_density_diffrn 1.278
_exptl_crystal_density_method 'not measured'
_exptl_crystal_description plate
_exptl_crystal_F_000 600
_exptl_crystal_size_max 0.40
_exptl_crystal_size_mid 0.20
_exptl_crystal_size_min 0.20
_refine_diff_density_max 0.273
_refine_diff_density_min -0.281
_refine_ls_extinction_coef 0.091(6)
_refine_ls_extinction_expression Fc^*^=kFc[1+0.001xFc^2^\l^3^/sin(2\q)]^-1/4^
_refine_ls_extinction_method 'SHELXL97 (Sheldrick, 2008)'
_refine_ls_goodness_of_fit_ref 1.121
_refine_ls_hydrogen_treatment refall
_refine_ls_matrix_type full
_refine_ls_number_parameters 259
_refine_ls_number_reflns 3356
_refine_ls_number_restraints 0
_refine_ls_restrained_S_all 1.121
_refine_ls_R_factor_all 0.0524
_refine_ls_R_factor_gt 0.0418
_refine_ls_shift/su_max 0.000
_refine_ls_shift/su_mean 0.000
_refine_ls_structure_factor_coef Fsqd
_refine_ls_weighting_details 'calc w=1/[\s^2^(Fo^2^)+(0.0577P)^2^+0.2982P] where P=(Fo^2^+2Fc^2^)/3'
_refine_ls_weighting_scheme calc
_refine_ls_wR_factor_gt 0.1040
_refine_ls_wR_factor_ref 0.1114
_reflns_number_gt 2803
_reflns_number_total 3356
_reflns_threshold_expression I>2\s(I)
_cod_data_source_file im2123.cif
_cod_data_source_block I
_cod_original_sg_symbol_H-M 'P 21/c'
_cod_database_code 2222370
_cod_database_fobs_code 2222370

loop_
_symmetry_equiv_pos_as_xyz
'x, y, z'
'-x, y+1/2, -z+1/2'
'-x, -y, -z'
'x, -y-1/2, z-1/2'

loop_
_atom_site_type_symbol
_atom_site_label
_atom_site_fract_x
_atom_site_fract_y
_atom_site_fract_z
_atom_site_U_iso_or_equiv
_atom_site_adp_type
_atom_site_calc_flag
_atom_site_refinement_flags
_atom_site_occupancy
_atom_site_disorder_assembly
_atom_site_disorder_group
O O1 0.58682(11) 0.47550(5) 0.80555(8) 0.0252(2) Uani d . 1 . .
O O2 0.41827(11) 0.33276(5) 1.02341(8) 0.0247(2) Uani d . 1 . .
N N1 0.19899(13) 0.45752(5) 0.64047(9) 0.0205(2) Uani d . 1 . .
N N2 0.18669(14) 0.44880(6) 0.42568(10) 0.0278(3) Uani d . 1 . .
N N3 0.30106(13) 0.38505(6) 0.94150(10) 0.0226(2) Uani d . 1 . .
C C1 0.25496(17) 0.48323(7) 0.54285(12) 0.0244(3) Uani d . 1 . .
H H1 0.3367(18) 0.5250(8) 0.5619(14) 0.025(3) Uiso d . 1 . .
C C2 0.07716(15) 0.39595(7) 0.44673(12) 0.0241(3) Uani d . 1 . .
C C3 -0.03026(17) 0.34334(8) 0.35695(13) 0.0318(3) Uani d . 1 . .
H H3 -0.032(2) 0.3408(9) 0.2646(17) 0.038(4) Uiso d . 1 . .
C C4 -0.12897(19) 0.29830(9) 0.40499(15) 0.0386(4) Uani d . 1 . .
H H4 -0.203(2) 0.2612(11) 0.3450(18) 0.051(5) Uiso d . 1 . .
C C5 -0.12247(18) 0.30444(8) 0.53863(15) 0.0360(3) Uani d . 1 . .
H H5 -0.196(2) 0.2724(10) 0.5696(17) 0.045(5) Uiso d . 1 . .
C C6 -0.01575(16) 0.35542(7) 0.62975(14) 0.0282(3) Uani d . 1 . .
H H6 -0.0111(19) 0.3597(8) 0.7232(16) 0.031(4) Uiso d . 1 . .
C C7 0.08317(14) 0.40074(6) 0.58065(11) 0.0212(3) Uani d . 1 . .
C C8 0.25028(16) 0.48361(7) 0.78092(12) 0.0222(3) Uani d . 1 . .
H H81 0.3035(17) 0.5328(8) 0.7868(13) 0.022(3) Uiso d . 1 . .
H H82 0.1471(19) 0.4885(8) 0.8028(14) 0.026(4) Uiso d . 1 . .
C C9 0.37140(15) 0.42870(6) 0.87967(11) 0.0197(3) Uani d . 1 . .
C C10 0.54860(15) 0.42703(6) 0.89174(11) 0.0198(3) Uani d . 1 . .
C C11 0.69233(16) 0.38863(7) 0.96787(12) 0.0236(3) Uani d . 1 . .
H H11 0.6964(19) 0.3507(9) 1.0364(15) 0.030(4) Uiso d . 1 . .
C C12 0.82605(17) 0.41455(7) 0.92724(13) 0.0289(3) Uani d . 1 . .
H H12 0.941(2) 0.3979(9) 0.9589(17) 0.040(4) Uiso d . 1 . .
C C13 0.75635(17) 0.46619(8) 0.82951(13) 0.0296(3) Uani d . 1 . .
H H13 0.799(2) 0.4959(9) 0.7728(16) 0.037(4) Uiso d . 1 . .
C C14 0.33484(16) 0.28212(7) 1.08724(13) 0.0265(3) Uani d . 1 . .
H H14 0.219(2) 0.2716(9) 1.0207(15) 0.031(4) Uiso d . 1 . .
C C15 0.3264(3) 0.31843(10) 1.21285(18) 0.0463(4) Uani d . 1 . .
H H151 0.446(3) 0.3321(12) 1.281(2) 0.061(6) Uiso d . 1 . .
H H152 0.254(3) 0.3634(12) 1.189(2) 0.060(6) Uiso d . 1 . .
H H153 0.272(3) 0.2848(11) 1.2585(19) 0.060(5) Uiso d . 1 . .
C C16 0.44161(18) 0.21125(8) 1.11657(14) 0.0316(3) Uani d . 1 . .
H H161 0.446(2) 0.1863(10) 1.0273(18) 0.048(5) Uiso d . 1 . .
H H162 0.398(2) 0.1768(10) 1.1676(18) 0.048(5) Uiso d . 1 . .
H H163 0.559(2) 0.2239(9) 1.1768(17) 0.040(4) Uiso d . 1 . .

loop_
_atom_site_aniso_label
_atom_site_aniso_U_11
_atom_site_aniso_U_22
_atom_site_aniso_U_33
_atom_site_aniso_U_12
_atom_site_aniso_U_13
_atom_site_aniso_U_23
O1 0.0290(5) 0.0255(4) 0.0222(4) -0.0023(3) 0.0109(4) 0.0052(3)
O2 0.0236(5) 0.0258(4) 0.0235(4) -0.0009(3) 0.0075(3) 0.0090(3)
N1 0.0244(5) 0.0197(5) 0.0171(5) 0.0029(4) 0.0074(4) 0.0016(4)
N2 0.0345(6) 0.0279(5) 0.0204(5) 0.0050(4) 0.0098(4) 0.0049(4)
N3 0.0253(5) 0.0231(5) 0.0179(5) 0.0015(4) 0.0063(4) 0.0020(4)
C1 0.0310(7) 0.0213(6) 0.0212(6) 0.0025(5) 0.0100(5) 0.0049(4)
C2 0.0236(6) 0.0251(6) 0.0200(6) 0.0078(5) 0.0038(5) 0.0027(4)
C3 0.0300(7) 0.0332(7) 0.0227(6) 0.0077(6) -0.0012(5) -0.0023(5)
C4 0.0270(7) 0.0369(7) 0.0388(8) -0.0018(6) -0.0029(6) -0.0080(6)
C5 0.0258(7) 0.0353(7) 0.0435(8) -0.0040(6) 0.0088(6) 0.0002(6)
C6 0.0240(6) 0.0307(6) 0.0310(7) 0.0018(5) 0.0115(5) 0.0023(5)
C7 0.0189(6) 0.0212(5) 0.0209(6) 0.0057(4) 0.0043(4) 0.0007(4)
C8 0.0288(7) 0.0197(6) 0.0185(6) 0.0030(5) 0.0092(5) -0.0010(4)
C9 0.0259(6) 0.0182(5) 0.0146(5) -0.0004(4) 0.0069(4) -0.0026(4)
C10 0.0272(6) 0.0175(5) 0.0149(5) -0.0032(4) 0.0082(4) -0.0014(4)
C11 0.0274(6) 0.0226(6) 0.0203(6) -0.0002(5) 0.0082(5) 0.0004(4)
C12 0.0260(7) 0.0323(7) 0.0289(7) -0.0009(5) 0.0110(5) 0.0000(5)
C13 0.0282(7) 0.0340(7) 0.0297(7) -0.0046(5) 0.0144(5) 0.0010(5)
C14 0.0251(6) 0.0283(6) 0.0252(6) -0.0067(5) 0.0082(5) 0.0061(5)
C15 0.0648(12) 0.0454(9) 0.0409(9) -0.0056(9) 0.0340(9) 0.0029(7)
C16 0.0288(7) 0.0292(7) 0.0306(7) -0.0061(5) 0.0039(6) 0.0094(5)

loop_
_atom_type_symbol
_atom_type_description
_atom_type_scat_dispersion_real
_atom_type_scat_dispersion_imag
_atom_type_scat_source
C C 0.0033 0.0016 'International Tables Vol C Tables 4.2.6.8 and 6.1.1.4'
H H 0.0000 0.0000 'International Tables Vol C Tables 4.2.6.8 and 6.1.1.4'
N N 0.0061 0.0033 'International Tables Vol C Tables 4.2.6.8 and 6.1.1.4'
O O 0.0106 0.0060 'International Tables Vol C Tables 4.2.6.8 and 6.1.1.4'

loop_
_geom_angle_atom_site_label_1
_geom_angle_atom_site_label_2
_geom_angle_atom_site_label_3
_geom_angle_site_symmetry_1
_geom_angle_site_symmetry_3
_geom_angle
_geom_angle_publ_flag
C13 O1 C10 . . 106.74(9) ?
N3 O2 C14 . . 110.34(9) ?
C1 N1 C7 . . 106.29(10) ?
C1 N1 C8 . . 127.66(10) ?
C7 N1 C8 . . 126.05(10) ?
C1 N2 C2 . . 104.24(10) ?
C9 N3 O2 . . 111.22(9) ?
N2 C1 N1 . . 114.13(11) ?
N2 C1 H1 . . 125.1(8) ?
N1 C1 H1 . . 120.7(8) ?
N2 C2 C3 . . 129.89(12) ?
N2 C2 C7 . . 110.19(10) ?
C3 C2 C7 . . 119.91(12) ?
C4 C3 C2 . . 117.53(13) ?
C4 C3 H3 . . 123.9(10) ?
C2 C3 H3 . . 118.6(10) ?
C3 C4 C5 . . 121.71(13) ?
C3 C4 H4 . . 118.9(10) ?
C5 C4 H4 . . 119.4(10) ?
C6 C5 C4 . . 121.81(14) ?
C6 C5 H5 . . 118.2(10) ?
C4 C5 H5 . . 120.0(10) ?
C5 C6 C7 . . 116.20(12) ?
C5 C6 H6 . . 121.9(9) ?
C7 C6 H6 . . 121.9(9) ?
N1 C7 C6 . . 132.02(11) ?
N1 C7 C2 . . 105.14(10) ?
C6 C7 C2 . . 122.83(11) ?
N1 C8 C9 . . 111.54(9) ?
N1 C8 H82 . . 108.4(8) ?
C9 C8 H82 . . 108.8(8) ?
N1 C8 H81 . . 107.7(8) ?
C9 C8 H81 . . 111.0(8) ?
H82 C8 H81 . . 109.4(12) ?
N3 C9 C10 . . 126.47(10) ?
N3 C9 C8 . . 114.73(11) ?
C10 C9 C8 . . 118.73(10) ?
C11 C10 O1 . . 109.24(10) ?
C11 C10 C9 . . 136.17(11) ?
O1 C10 C9 . . 114.58(10) ?
C10 C11 C12 . . 106.75(11) ?
C10 C11 H11 . . 124.1(9) ?
C12 C11 H11 . . 129.2(9) ?
C13 C12 C11 . . 106.61(12) ?
C13 C12 H12 . . 125.5(10) ?
C11 C12 H12 . . 127.8(10) ?
C12 C13 O1 . . 110.65(11) ?
C12 C13 H13 . . 134.2(10) ?
O1 C13 H13 . . 115.1(9) ?
O2 C14 C15 . . 109.71(11) ?
O2 C14 C16 . . 104.87(10) ?
C15 C14 C16 . . 113.33(12) ?
O2 C14 H14 . . 107.9(9) ?
C15 C14 H14 . . 110.6(9) ?
C16 C14 H14 . . 110.2(9) ?
C14 C15 H151 . . 111.3(11) ?
C14 C15 H152 . . 110.8(12) ?
H151 C15 H152 . . 109.8(17) ?
C14 C15 H153 . . 111.1(11) ?
H151 C15 H153 . . 108.3(15) ?
H152 C15 H153 . . 105.3(16) ?
C14 C16 H161 . . 112.4(9) ?
C14 C16 H163 . . 108.7(10) ?
H161 C16 H163 . . 108.5(14) ?
C14 C16 H162 . . 108.6(11) ?
H161 C16 H162 . . 112.2(14) ?
H163 C16 H162 . . 106.1(14) ?

loop_
_geom_bond_atom_site_label_1
_geom_bond_atom_site_label_2
_geom_bond_site_symmetry_2
_geom_bond_distance
_geom_bond_publ_flag
O1 C10 . 1.3782(13) ?
O1 C13 . 1.3650(16) ?
O2 N3 . 1.3976(12) ?
O2 C14 . 1.4547(14) ?
N1 C1 . 1.3661(15) ?
N1 C7 . 1.3823(15) ?
N1 C8 . 1.4625(15) ?
N2 C1 . 1.3096(16) ?
N2 C2 . 1.3917(17) ?
N3 C9 . 1.2929(15) ?
C1 H1 . 0.981(15) ?
C2 C3 . 1.3988(18) ?
C2 C7 . 1.4043(17) ?
C3 C4 . 1.381(2) ?
C3 H3 . 0.974(16) ?
C4 H4 . 0.966(19) ?
C5 C4 . 1.402(2) ?
C5 H5 . 0.983(17) ?
C6 C5 . 1.3836(19) ?
C6 C7 . 1.3919(18) ?
C6 H6 . 0.980(15) ?
C8 C9 . 1.5142(16) ?
C8 H81 . 0.973(14) ?
C8 H82 . 0.984(15) ?
C9 C10 . 1.4511(17) ?
C10 C11 . 1.3621(17) ?
C11 C12 . 1.4247(18) ?
C11 H11 . 0.981(15) ?
C12 H12 . 0.948(17) ?
C13 C12 . 1.3440(19) ?
C13 H13 . 0.964(17) ?
C14 C15 . 1.505(2) ?
C14 H14 . 0.988(16) ?
C15 H151 . 1.02(2) ?
C15 H152 . 0.98(2) ?
C15 H153 . 0.98(2) ?
C16 C14 . 1.5107(19) ?
C16 H161 . 1.057(18) ?
C16 H163 . 0.982(17) ?
C16 H162 . 0.973(19) ?

loop_
_geom_hbond_atom_site_label_D
_geom_hbond_atom_site_label_H
_geom_hbond_atom_site_label_A
_geom_hbond_site_symmetry_A
_geom_hbond_distance_DH
_geom_hbond_distance_HA
_geom_hbond_distance_DA
_geom_hbond_angle_DHA
_geom_hbond_publ_flag
C11 H11 O2 . 0.98(2) 2.32(2) 2.772(2) 107.0(10) yes
C13 H13 N2 3_666 0.96(2) 2.37(2) 3.286(2) 159.0(10) yes

loop_
_geom_torsion_atom_site_label_1
_geom_torsion_atom_site_label_2
_geom_torsion_atom_site_label_3
_geom_torsion_atom_site_label_4
_geom_torsion_site_symmetry_1
_geom_torsion_site_symmetry_2
_geom_torsion_site_symmetry_3
_geom_torsion_site_symmetry_4
_geom_torsion
_geom_torsion_publ_flag
C13 O1 C10 C11 . . . . 0.18(12) ?
C13 O1 C10 C9 . . . . -179.51(10) ?
C10 O1 C13 C12 . . . . -0.41(14) ?
C14 O2 N3 C9 . . . . -177.47(9) ?
N3 O2 C14 C15 . . . . -82.98(13) ?
N3 O2 C14 C16 . . . . 155.00(9) ?
C7 N1 C1 N2 . . . . 0.10(14) ?
C8 N1 C1 N2 . . . . 179.73(11) ?
C1 N1 C7 C6 . . . . -178.81(12) ?
C8 N1 C7 C6 . . . . 1.55(19) ?
C1 N1 C7 C2 . . . . 0.03(12) ?
C8 N1 C7 C2 . . . . -179.62(10) ?
C1 N1 C8 C9 . . . . -104.20(13) ?
C7 N1 C8 C9 . . . . 75.38(14) ?
C2 N2 C1 N1 . . . . -0.17(14) ?
C1 N2 C2 C3 . . . . 179.70(12) ?
C1 N2 C2 C7 . . . . 0.18(13) ?
O2 N3 C9 C10 . . . . -1.02(15) ?
O2 N3 C9 C8 . . . . 175.89(9) ?
N2 C2 C3 C4 . . . . -178.67(12) ?
C7 C2 C3 C4 . . . . 0.80(18) ?
N2 C2 C7 N1 . . . . -0.13(13) ?
C3 C2 C7 N1 . . . . -179.70(10) ?
N2 C2 C7 C6 . . . . 178.84(11) ?
C3 C2 C7 C6 . . . . -0.73(18) ?
C2 C3 C4 C5 . . . . -0.2(2) ?
C6 C5 C4 C3 . . . . -0.6(2) ?
C7 C6 C5 C4 . . . . 0.7(2) ?
C5 C6 C7 N1 . . . . 178.63(12) ?
C5 C6 C7 C2 . . . . -0.03(18) ?
N1 C8 C9 N3 . . . . -100.58(12) ?
N1 C8 C9 C10 . . . . 76.58(13) ?
N3 C9 C10 C11 . . . . -5.0(2) ?
C8 C9 C10 C11 . . . . 178.23(12) ?
N3 C9 C10 O1 . . . . 174.60(10) ?
C8 C9 C10 O1 . . . . -2.19(14) ?
O1 C10 C11 C12 . . . . 0.10(13) ?
C9 C10 C11 C12 . . . . 179.69(12) ?
C10 C11 C12 C13 . . . . -0.34(14) ?
O1 C13 C12 C11 . . . . 0.46(15) ?

loop_
_cod_related_entry_id
_cod_related_entry_database
_cod_related_entry_code
1 ChemSpider 24742610
